data_1547123
loop_
_publ_author_name
'Li, Tian-Ren'
'Lu, Liang-Qiu'
'Wang, Ya-Ni'
'Wang, Bao-Cheng'
'Xiao, Wen-Jing'

_publ_section_title
;
 Divergent Synthesis of Polycyclic Indolines: Copper-Catalyzed Cascade
 Reactions of Propargylic Carbamates and Indoles.
;
_journal_issue 15
_journal_name_full 'Organic letters'
_journal_page_first 4098
_journal_page_last 4101
_journal_paper_doi 10.1021/acs.orglett.7b01903
_journal_volume 19
_journal_year 2017
_chemical_formula_moiety 'C27 H26 N2 O3 S, C3 H6 O'
_chemical_formula_sum 'C30 H32 N2 O4 S'
_chemical_formula_weight 516.63
_space_group_crystal_system triclinic
_space_group_IT_number 2
_space_group_name_Hall '-P 1'
_space_group_name_H-M_alt 'P -1'
_symmetry_space_group_name_Hall '-P 1'
_symmetry_space_group_name_H-M 'P -1'
_atom_sites_solution_hydrogens geom
_audit_creation_date 2017-04-11
_audit_creation_method
;
Olex2 1.2
(compiled 2016.11.30 svn.r3356 for OlexSys, GUI svn.r5269)
;
_cell_angle_alpha 74.988(3)
_cell_angle_beta 88.662(3)
_cell_angle_gamma 88.721(3)
_cell_formula_units_Z 2
_cell_length_a 9.0918(15)
_cell_length_b 12.255(2)
_cell_length_c 12.832(2)
_cell_measurement_reflns_used 3224
_cell_measurement_temperature 100.01(10)
_cell_measurement_theta_max 24.45
_cell_measurement_theta_min 2.67
_cell_volume 1380.4(4)
_computing_molecular_graphics 'Olex2 (Dolomanov et al., 2009)'
_computing_publication_material 'Olex2 (Dolomanov et al., 2009)'
_computing_structure_refinement 'ShelXL (Sheldrick, 2015)'
_diffrn_ambient_temperature 100.01(10)
_diffrn_measured_fraction_theta_full 0.989
_diffrn_measured_fraction_theta_max 0.989
_diffrn_measurement_device_type 'Bruker APEX-II'
_diffrn_radiation_type MoK\a
_diffrn_radiation_wavelength 0.71073
_diffrn_reflns_av_R_equivalents 0.0230
_diffrn_reflns_av_unetI/netI 0.0398
_diffrn_reflns_Laue_measured_fraction_full 0.989
_diffrn_reflns_Laue_measured_fraction_max 0.989
_diffrn_reflns_limit_h_max 10
_diffrn_reflns_limit_h_min -10
_diffrn_reflns_limit_k_max 14
_diffrn_reflns_limit_k_min -14
_diffrn_reflns_limit_l_max 15
_diffrn_reflns_limit_l_min -15
_diffrn_reflns_number 9915
_diffrn_reflns_point_group_measured_fraction_full 0.989
_diffrn_reflns_point_group_measured_fraction_max 0.989
_diffrn_reflns_theta_full 25.248
_diffrn_reflns_theta_max 25.248
_diffrn_reflns_theta_min 1.643
_exptl_absorpt_coefficient_mu 0.154
_exptl_absorpt_correction_T_max 0.7463
_exptl_absorpt_correction_T_min 0.6543
_exptl_absorpt_correction_type multi-scan
_exptl_absorpt_process_details
;
SADABS-2008/1 (Bruker,2008) was used for absorption correction.
wR2(int) was 0.0888 before and 0.0424 after correction.
The Ratio of minimum to maximum transmission is 0.8767.
The \l/2 correction factor is 0.0015.
;
_exptl_crystal_colour colourless
_exptl_crystal_colour_primary colourless
_exptl_crystal_density_diffrn 1.243
_exptl_crystal_description plate
_exptl_crystal_F_000 548
_exptl_crystal_size_max 0.27
_exptl_crystal_size_mid 0.21
_exptl_crystal_size_min 0.11
_refine_diff_density_max 0.543
_refine_diff_density_min -0.241
_refine_diff_density_rms 0.060
_refine_ls_extinction_method none
_refine_ls_goodness_of_fit_ref 1.031
_refine_ls_hydrogen_treatment constr
_refine_ls_matrix_type full
_refine_ls_number_parameters 338
_refine_ls_number_reflns 4947
_refine_ls_number_restraints 12
_refine_ls_restrained_S_all 1.032
_refine_ls_R_factor_all 0.0881
_refine_ls_R_factor_gt 0.0640
_refine_ls_shift/su_max 0.000
_refine_ls_shift/su_mean 0.000
_refine_ls_structure_factor_coef Fsqd
_refine_ls_weighting_details 'w=1/[\s^2^(Fo^2^)+(0.1397P)^2^+0.3726P] where P=(Fo^2^+2Fc^2^)/3'
_refine_ls_weighting_scheme calc
_refine_ls_wR_factor_gt 0.1948
_refine_ls_wR_factor_ref 0.2261
_reflns_Friedel_coverage 0.000
_reflns_number_gt 3476
_reflns_number_total 4947
_reflns_threshold_expression 'I > 2\s(I)'
_cod_data_source_file ol7b01903_si_003.cif
_cod_data_source_block core1
_cod_database_code 1547123
_shelx_space_group_comment
;
The symmetry employed for this shelxl refinement is uniquely defined
by the following loop, which should always be used as a source of
symmetry information in preference to the above space-group names.
They are only intended as comments.
;
_olex2_refinement_description
;
1. Fixed Uiso
 At 1.2 times of:
  All C(H) groups, All C(H,H) groups
 At 1.5 times of:
  All C(H,H,H) groups
2. Uiso/Uaniso restraints and constraints
Uanis(C29) \\sim Ueq, Uanis(C30) \\sim Ueq: with sigma of 0.02 and sigma for
terminal atoms of 0.04
3.a Ternary CH refined with riding coordinates:
 C14(H14), C20(H20)
3.b Secondary CH2 refined with riding coordinates:
 C18(H18A,H18B), C19(H19A,H19B)
3.c Aromatic/amide H refined with riding coordinates:
 C2(H2), C3(H3), C5(H5), C6(H6), C9(H9), C10(H10), C11(H11), C12(H12),
 C23(H23), C24(H24), C25(H25), C26(H26)
3.d X=CH2 refined with riding coordinates:
 C16(H16A,H16B)
3.e Idealised Me refined as rotating group:
 C7(H7A,H7B,H7C), C27(H27A,H27B,H27C), C29(H29A,H29B,H29C), C30(H30A,H30B,H30C)
;
_shelx_shelxl_version_number 2014/7
_olex2_submission_special_instructions 'No special instructions were received'

loop_
_space_group_symop_operation_xyz
'x, y, z'
'-x, -y, -z'

loop_
_atom_site_label
_atom_site_type_symbol
_atom_site_fract_x
_atom_site_fract_y
_atom_site_fract_z
_atom_site_U_iso_or_equiv
_atom_site_adp_type
_atom_site_occupancy
_atom_site_site_symmetry_order
_atom_site_calc_flag
_atom_site_refinement_flags_posn
_atom_site_refinement_flags_adp
S1 S 0.56743(8) 0.27795(7) 0.18815(8) 0.0713(3) Uani 1 1 d . .
O1 O 0.6697(3) 0.2004(2) 0.2518(3) 0.1043(10) Uani 1 1 d . .
O2 O 0.5858(3) 0.3122(2) 0.0735(2) 0.0966(9) Uani 1 1 d . .
O3 O -0.0307(3) -0.10406(18) 0.42084(18) 0.0782(7) Uani 1 1 d . .
N1 N 0.4046(2) 0.21841(19) 0.21230(19) 0.0572(6) Uani 1 1 d . .
N2 N -0.0365(3) -0.0373(2) 0.2282(2) 0.0704(7) Uani 1 1 d . .
C1 C 0.5558(3) 0.3991(2) 0.2368(3) 0.0613(7) Uani 1 1 d . .
C2 C 0.4817(4) 0.4932(3) 0.1789(3) 0.0680(8) Uani 1 1 d . .
H2 H 0.4382 0.4930 0.1124 0.082 Uiso 1 1 calc R .
C3 C 0.4707(4) 0.5879(3) 0.2174(3) 0.0770(9) Uani 1 1 d . .
H3 H 0.4190 0.6527 0.1768 0.092 Uiso 1 1 calc R .
C4 C 0.5323(5) 0.5910(3) 0.3128(3) 0.0793(10) Uani 1 1 d . .
C5 C 0.6057(5) 0.4970(3) 0.3703(3) 0.0935(12) Uani 1 1 d . .
H5 H 0.6490 0.4981 0.4367 0.112 Uiso 1 1 calc R .
C6 C 0.6184(4) 0.3999(3) 0.3338(3) 0.0828(10) Uani 1 1 d . .
H6 H 0.6693 0.3350 0.3748 0.099 Uiso 1 1 calc R .
C7 C 0.5160(7) 0.6938(3) 0.3558(4) 0.1212(18) Uani 1 1 d . .
H7A H 0.5126 0.7617 0.2954 0.182 Uiso 1 1 calc GR .
H7B H 0.6000 0.6976 0.4011 0.182 Uiso 1 1 calc GR .
H7C H 0.4248 0.6891 0.3988 0.182 Uiso 1 1 calc GR .
C8 C 0.2790(3) 0.2573(2) 0.1472(2) 0.0537(7) Uani 1 1 d . .
C9 C 0.2716(5) 0.3255(3) 0.0428(3) 0.0843(11) Uani 1 1 d . .
H9 H 0.3583 0.3504 0.0015 0.101 Uiso 1 1 calc R .
C10 C 0.1336(6) 0.3560(4) 0.0010(3) 0.1038(15) Uani 1 1 d . .
H10 H 0.1263 0.4060 -0.0690 0.125 Uiso 1 1 calc R .
C11 C 0.0094(5) 0.3175(3) 0.0555(4) 0.0979(13) Uani 1 1 d . .
H11 H -0.0836 0.3391 0.0235 0.118 Uiso 1 1 calc R .
C12 C 0.0173(4) 0.2457(2) 0.1594(3) 0.0716(9) Uani 1 1 d . .
H12 H -0.0700 0.2180 0.1985 0.086 Uiso 1 1 calc R .
C13 C 0.1529(3) 0.2154(2) 0.2046(2) 0.0483(6) Uani 1 1 d . .
C14 C 0.1922(3) 0.1390(2) 0.3124(2) 0.0492(6) Uani 1 1 d . .
H14 H 0.1355 0.1638 0.3702 0.059 Uiso 1 1 calc R .
C15 C 0.3532(3) 0.1633(2) 0.3203(2) 0.0574(7) Uani 1 1 d . .
C16 C 0.4290(5) 0.1434(3) 0.4094(3) 0.0967(13) Uani 1 1 d . .
H16A H 0.5285 0.1661 0.4067 0.116 Uiso 1 1 calc R .
H16B H 0.3842 0.1064 0.4765 0.116 Uiso 1 1 calc R .
C17 C 0.1616(3) 0.0126(2) 0.3228(2) 0.0492(6) Uani 1 1 d . .
C18 C 0.2150(4) -0.0662(2) 0.4292(2) 0.0624(8) Uani 1 1 d . .
H18A H 0.3159 -0.0952 0.4209 0.075 Uiso 1 1 calc R .
H18B H 0.2134 -0.0269 0.4876 0.075 Uiso 1 1 calc R .
C19 C 0.1071(4) -0.1591(3) 0.4517(3) 0.0733(9) Uani 1 1 d . .
H19A H 0.1314 -0.2138 0.4089 0.088 Uiso 1 1 calc R .
H19B H 0.1056 -0.1995 0.5293 0.088 Uiso 1 1 calc R .
C20 C -0.0054(3) -0.0122(2) 0.3280(2) 0.0604(8) Uani 1 1 d . .
H20 H -0.0634 0.0560 0.3348 0.072 Uiso 1 1 calc R .
C21 C 0.0922(4) -0.0599(2) 0.1776(2) 0.0603(7) Uani 1 1 d . .
C22 C 0.2139(3) -0.0285(2) 0.2263(2) 0.0501(6) Uani 1 1 d . .
C23 C 0.3530(4) -0.0422(2) 0.1883(2) 0.0647(8) Uani 1 1 d . .
H23 H 0.4364 -0.0213 0.2216 0.078 Uiso 1 1 calc R .
C24 C 0.3700(5) -0.0878(3) 0.0988(3) 0.0871(12) Uani 1 1 d . .
H24 H 0.4655 -0.0967 0.0702 0.104 Uiso 1 1 calc R .
C25 C 0.2498(6) -0.1194(3) 0.0529(3) 0.0930(13) Uani 1 1 d . .
H25 H 0.2637 -0.1518 -0.0064 0.112 Uiso 1 1 calc R .
C26 C 0.1093(5) -0.1058(3) 0.0896(3) 0.0836(11) Uani 1 1 d . .
H26 H 0.0265 -0.1271 0.0561 0.100 Uiso 1 1 calc R .
C27 C -0.1799(4) -0.0796(4) 0.2109(4) 0.1032(13) Uani 1 1 d . .
H27A H -0.1931 -0.0706 0.1336 0.155 Uiso 1 1 calc GR .
H27B H -0.2572 -0.0369 0.2384 0.155 Uiso 1 1 calc GR .
H27C H -0.1858 -0.1598 0.2492 0.155 Uiso 1 1 calc GR .
O4 O 0.1612(6) 0.5725(4) 0.4282(4) 0.1716(19) Uani 1 1 d . .
C28 C 0.1102(6) 0.5260(4) 0.3666(4) 0.1173(16) Uani 1 1 d . .
C29 C 0.1497(8) 0.4063(4) 0.3897(5) 0.144(2) Uani 1 1 d . U
H29A H 0.2519 0.3978 0.3668 0.216 Uiso 1 1 calc GR .
H29B H 0.0846 0.3688 0.3505 0.216 Uiso 1 1 calc GR .
H29C H 0.1391 0.3719 0.4674 0.216 Uiso 1 1 calc GR .
C30 C 0.0308(10) 0.6005(7) 0.2796(6) 0.204(4) Uani 1 1 d . U
H30A H -0.0752 0.5902 0.2929 0.305 Uiso 1 1 calc GR .
H30B H 0.0585 0.5829 0.2114 0.305 Uiso 1 1 calc GR .
H30C H 0.0553 0.6790 0.2754 0.305 Uiso 1 1 calc GR .

loop_
_atom_site_aniso_label
_atom_site_aniso_U_11
_atom_site_aniso_U_22
_atom_site_aniso_U_33
_atom_site_aniso_U_23
_atom_site_aniso_U_13
_atom_site_aniso_U_12
S1 0.0447(4) 0.0698(5) 0.1053(7) -0.0348(4) 0.0190(4) -0.0047(3)
O1 0.0523(14) 0.0824(16) 0.185(3) -0.0483(18) -0.0068(16) 0.0154(12)
O2 0.0866(17) 0.1103(19) 0.1031(19) -0.0488(15) 0.0563(15) -0.0253(14)
O3 0.0836(16) 0.0610(12) 0.0839(15) -0.0095(11) 0.0377(12) -0.0201(11)
N1 0.0506(13) 0.0572(13) 0.0629(14) -0.0144(11) 0.0061(11) -0.0073(10)
N2 0.0584(15) 0.0713(16) 0.0842(18) -0.0245(14) 0.0084(13) -0.0153(12)
C1 0.0474(15) 0.0610(17) 0.0746(19) -0.0158(14) 0.0102(14) -0.0114(13)
C2 0.078(2) 0.0619(17) 0.0601(17) -0.0087(14) 0.0053(15) -0.0112(15)
C3 0.100(3) 0.0541(17) 0.069(2) -0.0021(14) 0.0066(18) -0.0018(16)
C4 0.113(3) 0.0527(17) 0.069(2) -0.0104(15) 0.011(2) -0.0175(17)
C5 0.117(3) 0.082(2) 0.085(2) -0.025(2) -0.024(2) -0.013(2)
C6 0.079(2) 0.0634(19) 0.104(3) -0.0166(18) -0.025(2) -0.0012(16)
C7 0.195(6) 0.069(2) 0.103(3) -0.027(2) 0.008(3) -0.020(3)
C8 0.0597(17) 0.0491(14) 0.0530(15) -0.0139(11) 0.0014(13) -0.0097(12)
C9 0.102(3) 0.082(2) 0.062(2) -0.0037(17) 0.0014(19) -0.035(2)
C10 0.136(4) 0.088(3) 0.075(2) 0.007(2) -0.045(3) -0.028(3)
C11 0.094(3) 0.072(2) 0.120(3) -0.006(2) -0.051(3) -0.006(2)
C12 0.0591(19) 0.0503(16) 0.105(3) -0.0179(16) -0.0109(17) -0.0028(13)
C13 0.0499(15) 0.0405(12) 0.0564(15) -0.0162(11) 0.0021(12) -0.0030(10)
C14 0.0561(15) 0.0437(13) 0.0496(14) -0.0158(11) 0.0105(12) -0.0028(11)
C15 0.0646(18) 0.0470(14) 0.0588(17) -0.0103(12) -0.0026(14) -0.0051(12)
C16 0.110(3) 0.088(2) 0.082(2) 0.0024(19) -0.034(2) -0.032(2)
C17 0.0533(15) 0.0467(13) 0.0482(14) -0.0143(11) 0.0154(11) -0.0034(11)
C18 0.081(2) 0.0521(15) 0.0502(15) -0.0083(12) 0.0134(14) -0.0014(14)
C19 0.091(2) 0.0545(16) 0.0685(19) -0.0080(14) 0.0276(17) -0.0026(16)
C20 0.0617(17) 0.0459(14) 0.0734(19) -0.0167(13) 0.0252(14) -0.0098(12)
C21 0.079(2) 0.0456(14) 0.0571(16) -0.0145(12) 0.0031(15) -0.0048(13)
C22 0.0615(16) 0.0383(12) 0.0494(14) -0.0106(10) 0.0158(12) -0.0015(11)
C23 0.0724(19) 0.0498(15) 0.0687(18) -0.0126(13) 0.0256(15) 0.0052(13)
C24 0.118(3) 0.0589(18) 0.077(2) -0.0107(17) 0.049(2) 0.0164(19)
C25 0.151(4) 0.071(2) 0.062(2) -0.0288(17) 0.019(2) 0.009(2)
C26 0.125(3) 0.068(2) 0.064(2) -0.0261(16) -0.003(2) -0.002(2)
C27 0.075(3) 0.101(3) 0.130(3) -0.021(3) -0.012(2) -0.026(2)
O4 0.206(5) 0.129(3) 0.202(4) -0.079(3) -0.077(4) 0.032(3)
C28 0.141(4) 0.104(3) 0.122(4) -0.054(3) 0.004(3) -0.031(3)
C29 0.209(6) 0.076(3) 0.161(5) -0.056(3) 0.037(4) -0.022(3)
C30 0.255(9) 0.187(7) 0.146(5) 0.011(5) -0.130(6) -0.009(6)

loop_
_atom_type_symbol
_atom_type_description
_atom_type_scat_dispersion_real
_atom_type_scat_dispersion_imag
_atom_type_scat_source
C C 0.0033 0.0016 'International Tables Vol C Tables 4.2.6.8 and 6.1.1.4'
H H 0.0000 0.0000 'International Tables Vol C Tables 4.2.6.8 and 6.1.1.4'
N N 0.0061 0.0033 'International Tables Vol C Tables 4.2.6.8 and 6.1.1.4'
O O 0.0106 0.0060 'International Tables Vol C Tables 4.2.6.8 and 6.1.1.4'
S S 0.1246 0.1234 'International Tables Vol C Tables 4.2.6.8 and 6.1.1.4'

loop_
_geom_angle_atom_site_label_1
_geom_angle_atom_site_label_2
_geom_angle_atom_site_label_3
_geom_angle
O1 S1 O2 120.06(17)
O1 S1 N1 106.43(15)
O1 S1 C1 108.51(16)
O2 S1 N1 106.30(14)
O2 S1 C1 108.61(16)
N1 S1 C1 106.07(12)
C19 O3 C20 107.8(2)
C8 N1 S1 123.51(19)
C8 N1 C15 108.1(2)
C15 N1 S1 122.27(19)
C20 N2 C27 120.5(3)
C21 N2 C20 110.5(2)
C21 N2 C27 124.1(3)
C2 C1 S1 119.6(3)
C2 C1 C6 119.8(3)
C6 C1 S1 120.6(3)
C1 C2 H2 120.1
C1 C2 C3 119.8(3)
C3 C2 H2 120.1
C2 C3 H3 119.2
C4 C3 C2 121.5(3)
C4 C3 H3 119.2
C3 C4 C7 121.1(4)
C5 C4 C3 118.4(3)
C5 C4 C7 120.4(4)
C4 C5 H5 119.3
C4 C5 C6 121.4(3)
C6 C5 H5 119.3
C1 C6 C5 119.0(3)
C1 C6 H6 120.5
C5 C6 H6 120.5
C4 C7 H7A 109.5
C4 C7 H7B 109.5
C4 C7 H7C 109.5
H7A C7 H7B 109.5
H7A C7 H7C 109.5
H7B C7 H7C 109.5
C9 C8 N1 129.6(3)
C13 C8 N1 109.3(2)
C13 C8 C9 121.0(3)
C8 C9 H9 121.2
C10 C9 C8 117.6(4)
C10 C9 H9 121.2
C9 C10 H10 118.8
C11 C10 C9 122.5(3)
C11 C10 H10 118.8
C10 C11 H11 120.1
C10 C11 C12 119.7(4)
C12 C11 H11 120.1
C11 C12 H12 120.3
C13 C12 C11 119.4(3)
C13 C12 H12 120.3
C8 C13 C14 110.2(2)
C12 C13 C8 119.7(3)
C12 C13 C14 130.1(3)
C13 C14 H14 109.0
C13 C14 C15 102.4(2)
C13 C14 C17 113.6(2)
C15 C14 H14 109.0
C15 C14 C17 113.5(2)
C17 C14 H14 109.0
N1 C15 C14 106.8(2)
C16 C15 N1 126.9(3)
C16 C15 C14 126.2(3)
C15 C16 H16A 120.0
C15 C16 H16B 120.0
H16A C16 H16B 120.0
C18 C17 C14 113.3(2)
C18 C17 C20 102.0(2)
C20 C17 C14 112.3(2)
C22 C17 C14 114.1(2)
C22 C17 C18 111.6(2)
C22 C17 C20 102.4(2)
C17 C18 H18A 111.1
C17 C18 H18B 111.1
H18A C18 H18B 109.1
C19 C18 C17 103.2(3)
C19 C18 H18A 111.1
C19 C18 H18B 111.1
O3 C19 C18 104.6(2)
O3 C19 H19A 110.8
O3 C19 H19B 110.8
C18 C19 H19A 110.8
C18 C19 H19B 110.8
H19A C19 H19B 108.9
O3 C20 C17 107.2(2)
O3 C20 H20 110.0
N2 C20 O3 113.9(2)
N2 C20 C17 105.4(2)
N2 C20 H20 110.0
C17 C20 H20 110.0
N2 C21 C22 110.6(2)
N2 C21 C26 128.5(3)
C26 C21 C22 120.9(3)
C21 C22 C17 108.8(2)
C23 C22 C17 130.6(3)
C23 C22 C21 120.5(3)
C22 C23 H23 120.8
C22 C23 C24 118.5(3)
C24 C23 H23 120.8
C23 C24 H24 119.9
C25 C24 C23 120.2(3)
C25 C24 H24 119.9
C24 C25 H25 119.0
C24 C25 C26 122.0(3)
C26 C25 H25 119.0
C21 C26 H26 121.1
C25 C26 C21 117.8(4)
C25 C26 H26 121.1
N2 C27 H27A 109.5
N2 C27 H27B 109.5
N2 C27 H27C 109.5
H27A C27 H27B 109.5
H27A C27 H27C 109.5
H27B C27 H27C 109.5
O4 C28 C29 113.4(5)
O4 C28 C30 114.0(5)
C30 C28 C29 132.4(5)
C28 C29 H29A 109.5
C28 C29 H29B 109.5
C28 C29 H29C 109.5
H29A C29 H29B 109.5
H29A C29 H29C 109.5
H29B C29 H29C 109.5
C28 C30 H30A 109.5
C28 C30 H30B 109.5
C28 C30 H30C 109.5
H30A C30 H30B 109.5
H30A C30 H30C 109.5
H30B C30 H30C 109.5

loop_
_geom_bond_atom_site_label_1
_geom_bond_atom_site_label_2
_geom_bond_distance
S1 O1 1.424(3)
S1 O2 1.428(3)
S1 N1 1.652(2)
S1 C1 1.754(3)
O3 C19 1.424(4)
O3 C20 1.429(3)
N1 C8 1.430(4)
N1 C15 1.448(4)
N2 C20 1.428(4)
N2 C21 1.382(4)
N2 C27 1.456(4)
C1 C2 1.372(4)
C1 C6 1.382(5)
C2 H2 0.9500
C2 C3 1.375(5)
C3 H3 0.9500
C3 C4 1.368(5)
C4 C5 1.365(5)
C4 C7 1.504(5)
C5 H5 0.9500
C5 C6 1.389(5)
C6 H6 0.9500
C7 H7A 0.9800
C7 H7B 0.9800
C7 H7C 0.9800
C8 C9 1.385(4)
C8 C13 1.382(4)
C9 H9 0.9500
C9 C10 1.381(6)
C10 H10 0.9500
C10 C11 1.342(6)
C11 H11 0.9500
C11 C12 1.397(5)
C12 H12 0.9500
C12 C13 1.377(4)
C13 C14 1.501(4)
C14 H14 1.0000
C14 C15 1.511(4)
C14 C17 1.552(3)
C15 C16 1.313(4)
C16 H16A 0.9500
C16 H16B 0.9500
C17 C18 1.536(4)
C17 C20 1.551(4)
C17 C22 1.515(3)
C18 H18A 0.9900
C18 H18B 0.9900
C18 C19 1.485(4)
C19 H19A 0.9900
C19 H19B 0.9900
C20 H20 1.0000
C21 C22 1.392(4)
C21 C26 1.391(4)
C22 C23 1.368(4)
C23 H23 0.9500
C23 C24 1.406(5)
C24 H24 0.9500
C24 C25 1.363(6)
C25 H25 0.9500
C25 C26 1.373(6)
C26 H26 0.9500
C27 H27A 0.9800
C27 H27B 0.9800
C27 H27C 0.9800
O4 C28 1.194(5)
C28 C29 1.458(7)
C28 C30 1.442(7)
C29 H29A 0.9800
C29 H29B 0.9800
C29 H29C 0.9800
C30 H30A 0.9800
C30 H30B 0.9800
C30 H30C 0.9800

loop_
_geom_torsion_atom_site_label_1
_geom_torsion_atom_site_label_2
_geom_torsion_atom_site_label_3
_geom_torsion_atom_site_label_4
_geom_torsion
S1 N1 C8 C9 18.8(4)
S1 N1 C8 C13 -161.47(18)
S1 N1 C15 C14 169.75(17)
S1 N1 C15 C16 -6.9(5)
S1 C1 C2 C3 179.1(2)
S1 C1 C6 C5 -179.3(3)
O1 S1 N1 C8 -165.8(2)
O1 S1 N1 C15 44.9(3)
O1 S1 C1 C2 170.1(2)
O1 S1 C1 C6 -11.0(3)
O2 S1 N1 C8 -36.7(3)
O2 S1 N1 C15 174.0(2)
O2 S1 C1 C2 38.0(3)
O2 S1 C1 C6 -143.1(3)
N1 S1 C1 C2 -75.9(3)
N1 S1 C1 C6 103.0(3)
N1 C8 C9 C10 -176.1(3)
N1 C8 C13 C12 177.3(2)
N1 C8 C13 C14 -3.0(3)
N2 C21 C22 C17 3.6(3)
N2 C21 C22 C23 -179.3(2)
N2 C21 C26 C25 179.4(3)
C1 S1 N1 C8 78.8(2)
C1 S1 N1 C15 -70.5(2)
C1 C2 C3 C4 0.1(5)
C2 C1 C6 C5 -0.5(5)
C2 C3 C4 C5 -0.2(6)
C2 C3 C4 C7 -178.3(4)
C3 C4 C5 C6 0.0(6)
C4 C5 C6 C1 0.4(6)
C6 C1 C2 C3 0.3(5)
C7 C4 C5 C6 178.1(4)
C8 N1 C15 C14 16.4(3)
C8 N1 C15 C16 -160.3(3)
C8 C9 C10 C11 -3.4(6)
C8 C13 C14 C15 12.6(3)
C8 C13 C14 C17 -110.2(2)
C9 C8 C13 C12 -2.9(4)
C9 C8 C13 C14 176.7(3)
C9 C10 C11 C12 1.3(7)
C10 C11 C12 C13 0.1(6)
C11 C12 C13 C8 0.7(4)
C11 C12 C13 C14 -178.9(3)
C12 C13 C14 C15 -167.9(3)
C12 C13 C14 C17 69.4(3)
C13 C8 C9 C10 4.1(5)
C13 C14 C15 N1 -17.2(2)
C13 C14 C15 C16 159.5(3)
C13 C14 C17 C18 174.7(2)
C13 C14 C17 C20 -70.4(3)
C13 C14 C17 C22 45.6(3)
C14 C17 C18 C19 148.0(2)
C14 C17 C20 O3 -128.1(2)
C14 C17 C20 N2 110.2(2)
C14 C17 C22 C21 -115.9(2)
C14 C17 C22 C23 67.4(4)
C15 N1 C8 C9 171.7(3)
C15 N1 C8 C13 -8.5(3)
C15 C14 C17 C18 58.3(3)
C15 C14 C17 C20 173.2(2)
C15 C14 C17 C22 -70.9(3)
C17 C14 C15 N1 105.7(2)
C17 C14 C15 C16 -77.6(4)
C17 C18 C19 O3 -39.1(3)
C17 C22 C23 C24 176.8(3)
C18 C17 C20 O3 -6.4(3)
C18 C17 C20 N2 -128.1(2)
C18 C17 C22 C21 114.1(3)
C18 C17 C22 C23 -62.7(4)
C19 O3 C20 N2 98.3(3)
C19 O3 C20 C17 -18.0(3)
C20 O3 C19 C18 36.1(3)
C20 N2 C21 C22 -12.5(3)
C20 N2 C21 C26 168.1(3)
C20 C17 C18 C19 27.0(3)
C20 C17 C22 C21 5.7(3)
C20 C17 C22 C23 -171.1(3)
C21 N2 C20 O3 -101.6(3)
C21 N2 C20 C17 15.7(3)
C21 C22 C23 C24 0.4(4)
C22 C17 C18 C19 -81.6(3)
C22 C17 C20 O3 109.2(2)
C22 C17 C20 N2 -12.6(3)
C22 C21 C26 C25 0.2(5)
C22 C23 C24 C25 -1.2(5)
C23 C24 C25 C26 1.6(6)
C24 C25 C26 C21 -1.0(6)
C26 C21 C22 C17 -177.0(3)
C26 C21 C22 C23 0.1(4)
C27 N2 C20 O3 54.5(4)
C27 N2 C20 C17 171.8(3)
C27 N2 C21 C22 -167.6(3)
C27 N2 C21 C26 13.1(5)
